data_7038649
loop_
_publ_author_name
'Kim, Yonghwi'
'Haldar, Ritesh'
'Kim, Hyunuk'
'Koo, Jaehyoung'
'Kim, Kimoon'

_publ_section_title
;
 The guest-dependent thermal response of the flexible MOF
 Zn2(BDC)2(DABCO).
;
_journal_issue 10
_journal_name_full 'Dalton transactions (Cambridge, England : 2003)'
_journal_page_first 4187
_journal_page_last 4192
_journal_paper_doi 10.1039/c5dt03710g
_journal_volume 45
_journal_year 2016
_chemical_formula_sum 'C22 H20 N2 O8 Zn2'
_chemical_formula_weight 571.14
_chemical_name_common '[Zn2(BDC)2(DABCO)]'
_chemical_name_systematic
; 
 ? 
;
_space_group_crystal_system tetragonal
_space_group_IT_number 125
_space_group_name_Hall '-P 4a 2b'
_space_group_name_H-M_alt 'P 4/n b m'
_symmetry_space_group_name_Hall '-P 4a 2b'
_symmetry_space_group_name_H-M 'P 4/n b m :2'
_atom_sites_solution_hydrogens geom
_audit_creation_method SHELXL-2014
_audit_update_record
;
2015-10-14 deposited with the CCDC.
2015-10-15 downloaded from the CCDC.
;
_cell_angle_alpha 90
_cell_angle_beta 90
_cell_angle_gamma 90
_cell_formula_units_Z 2
_cell_length_a 15.4893(5)
_cell_length_b 15.4893(5)
_cell_length_c 9.5826(3)
_cell_measurement_reflns_used 6900
_cell_measurement_temperature 100(2)
_cell_measurement_theta_max 47.10
_cell_measurement_theta_min 2.63
_cell_volume 2299.04(13)
_computing_cell_refinement 'Bruker SAINT'
_computing_data_collection 'Bruker APEX2'
_computing_data_reduction 'Bruker SAINT'
_computing_molecular_graphics 'Bruker SHELXTL'
_computing_publication_material 'Bruker SHELXTL'
_computing_structure_refinement 'SHELXL-2014 (Sheldrick, 2014)'
_computing_structure_solution 'SHELXS-97 (Sheldrick 2008)'
_diffrn_ambient_temperature 100(2)
_diffrn_measured_fraction_theta_full 0.963
_diffrn_measured_fraction_theta_max 0.972
_diffrn_measurement_device_type 'Bruker APEX-II CCD'
_diffrn_measurement_method '\f and \w scans'
_diffrn_radiation_type MoK\a
_diffrn_radiation_wavelength 0.71073
_diffrn_reflns_av_R_equivalents 0.0277
_diffrn_reflns_av_unetI/netI 0.0196
_diffrn_reflns_laue_measured_fraction_full 0.963
_diffrn_reflns_laue_measured_fraction_max 0.972
_diffrn_reflns_limit_h_max 18
_diffrn_reflns_limit_h_min -16
_diffrn_reflns_limit_k_max 18
_diffrn_reflns_limit_k_min -20
_diffrn_reflns_limit_l_max 9
_diffrn_reflns_limit_l_min -12
_diffrn_reflns_number 8834
_diffrn_reflns_point_group_measured_fraction_full 0.963
_diffrn_reflns_point_group_measured_fraction_max 0.972
_diffrn_reflns_theta_full 25.242
_diffrn_reflns_theta_max 28.682
_diffrn_reflns_theta_min 6.904
_exptl_absorpt_coefficient_mu 1.069
_exptl_absorpt_correction_T_max 0.7466
_exptl_absorpt_correction_T_min 0.6600
_exptl_absorpt_correction_type mult-scan
_exptl_absorpt_process_details SADABS
_exptl_crystal_colour colorless
_exptl_crystal_density_diffrn 0.825
_exptl_crystal_description block
_exptl_crystal_F_000 580
_exptl_crystal_size_max 0.250
_exptl_crystal_size_mid 0.240
_exptl_crystal_size_min 0.200
_refine_diff_density_max 0.356
_refine_diff_density_min -0.325
_refine_diff_density_rms 0.047
_refine_ls_extinction_method none
_refine_ls_goodness_of_fit_ref 1.074
_refine_ls_hydrogen_treatment constr
_refine_ls_matrix_type full
_refine_ls_number_parameters 53
_refine_ls_number_reflns 1526
_refine_ls_number_restraints 0
_refine_ls_restrained_S_all 1.074
_refine_ls_R_factor_all 0.0351
_refine_ls_R_factor_gt 0.0242
_refine_ls_shift/su_max 0.000
_refine_ls_shift/su_mean 0.000
_refine_ls_structure_factor_coef Fsqd
_refine_ls_weighting_details 'w=1/[\s^2^(Fo^2^)+(0.0256P)^2^+1.1719P] where P=(Fo^2^+2Fc^2^)/3'
_refine_ls_weighting_scheme calc
_refine_ls_wR_factor_gt 0.0560
_refine_ls_wR_factor_ref 0.0633
_reflns_Friedel_coverage 0.000
_reflns_number_gt 1198
_reflns_number_total 1526
_reflns_threshold_expression 'I > 2\s(I)'
_cod_data_source_file c5dt03710g2.cif
_cod_data_source_block DMOF-100K
_cod_original_cell_volume 2299.04(16)
_cod_database_code 7038649
_shelx_space_group_comment
; 
The symmetry employed for this shelxl refinement is uniquely defined 
by the following loop, which should always be used as a source of 
symmetry information in preference to the above space-group names. 
They are only intended as comments. 
;
_shelx_estimated_absorpt_t_min 0.776
_shelx_estimated_absorpt_t_max 0.815
_shelxl_version_number 2014-3

loop_
_space_group_symop_operation_xyz
'x, y, z'
'-x+1/2, -y+1/2, z'
'-y+1/2, x, z'
'y, -x+1/2, z'
'-x+1/2, y, -z'
'x, -y+1/2, -z'
'y, x, -z'
'-y+1/2, -x+1/2, -z'
'-x, -y, -z'
'x-1/2, y-1/2, -z'
'y-1/2, -x, -z'
'-y, x-1/2, -z'
'x-1/2, -y, z'
'-x, y-1/2, z'
'-y, -x, z'
'y-1/2, x-1/2, z'

loop_
_atom_site_label
_atom_site_type_symbol
_atom_site_fract_x
_atom_site_fract_y
_atom_site_fract_z
_atom_site_U_iso_or_equiv
_atom_site_adp_type
_atom_site_occupancy
_atom_site_site_symmetry_order
_atom_site_calc_flag
_atom_site_refinement_flags_posn
_atom_site_refinement_flags_adp
_atom_site_refinement_flags_occupancy
Zn1 Zn 0.7500 0.7500 0.64965(2) 0.00684(9) Uani 1 4 d S T P
O1 O 0.64932(6) 0.66832(6) 0.61485(10) 0.0180(2) Uani 1 1 d . . .
N1 N 0.7500 0.7500 0.86520(19) 0.0092(4) Uani 1 4 d S T P
C1 C 0.63249(7) 0.63249(7) 0.5000 0.0123(3) Uani 1 2 d S T P
C2 C 0.56374(7) 0.56374(7) 0.5000 0.0135(3) Uani 1 2 d S T P
C3 C 0.54459(10) 0.51893(10) 0.37902(16) 0.0267(3) Uani 1 1 d . . .
H3 H 0.5750 0.5316 0.2954 0.032 Uiso 1 1 calc R U .
C4 C 0.7360(13) 0.8362(4) 0.9203(5) 0.058(3) Uani 0.375 1 d . . P
H4A H 0.6935 0.8681 0.8628 0.070 Uiso 0.375 1 calc R U P
H4B H 0.7907 0.8693 0.9224 0.070 Uiso 0.375 1 calc R U P
C5 C 0.6986(11) 0.8205(9) 1.0804(5) 0.065(3) Uani 0.375 1 d . . P
H5A H 0.7060 0.8731 1.1380 0.078 Uiso 0.375 1 calc R U P
H5B H 0.6367 0.8049 1.0782 0.078 Uiso 0.375 1 calc R U P

loop_
_atom_site_aniso_label
_atom_site_aniso_U_11
_atom_site_aniso_U_22
_atom_site_aniso_U_33
_atom_site_aniso_U_23
_atom_site_aniso_U_13
_atom_site_aniso_U_12
Zn1 0.00788(11) 0.00788(11) 0.00478(14) 0.000 0.000 0.000
O1 0.0186(4) 0.0200(4) 0.0156(5) -0.0028(4) 0.0000(3) -0.0104(4)
N1 0.0100(5) 0.0100(5) 0.0075(8) 0.000 0.000 0.000
C1 0.0109(4) 0.0109(4) 0.0151(8) -0.0003(5) 0.0003(5) -0.0021(5)
C2 0.0135(5) 0.0135(5) 0.0136(8) -0.0005(5) 0.0005(5) -0.0060(6)
C3 0.0333(8) 0.0331(8) 0.0138(7) -0.0050(5) 0.0079(6) -0.0228(7)
C4 0.156(9) 0.015(2) 0.003(2) -0.002(2) 0.001(9) 0.027(4)
C5 0.125(8) 0.065(5) 0.005(2) 0.006(6) 0.006(8) 0.084(5)

loop_
_atom_type_symbol
_atom_type_description
_atom_type_scat_dispersion_real
_atom_type_scat_dispersion_imag
_atom_type_scat_source
C C 0.0033 0.0016 'International Tables Vol C Tables 4.2.6.8 and 6.1.1.4'
H H 0.0000 0.0000 'International Tables Vol C Tables 4.2.6.8 and 6.1.1.4'
N N 0.0061 0.0033 'International Tables Vol C Tables 4.2.6.8 and 6.1.1.4'
O O 0.0106 0.0060 'International Tables Vol C Tables 4.2.6.8 and 6.1.1.4'
Zn Zn 0.2839 1.4301 'International Tables Vol C Tables 4.2.6.8 and 6.1.1.4'

loop_
_geom_angle_atom_site_label_1
_geom_angle_atom_site_label_2
_geom_angle_atom_site_label_3
_geom_angle
_geom_angle_site_symmetry_1
_geom_angle_site_symmetry_3
O1 Zn1 O1 161.14(6) . 2_665
O1 Zn1 O1 88.463(9) . 4_565
O1 Zn1 O1 88.461(9) 2_665 4_565
O1 Zn1 O1 88.460(9) . 3_655
O1 Zn1 O1 88.461(9) 2_665 3_655
O1 Zn1 O1 161.14(6) 4_565 3_655
O1 Zn1 N1 99.43(3) . .
O1 Zn1 N1 99.43(3) 2_665 .
O1 Zn1 N1 99.43(3) 4_565 .
O1 Zn1 N1 99.43(3) 3_655 .
O1 Zn1 Zn1 80.57(3) . 5_656
O1 Zn1 Zn1 80.57(3) 2_665 5_656
O1 Zn1 Zn1 80.57(3) 4_565 5_656
O1 Zn1 Zn1 80.57(3) 3_655 5_656
N1 Zn1 Zn1 180.0 . 5_656
C1 O1 Zn1 125.13(9) . .
C5 N1 C5 82.55(13) 6_567 7_557
C5 N1 C5 137.8(4) 6_567 5_657
C5 N1 C5 82.55(13) 7_557 5_657
C5 N1 C5 82.55(13) 6_567 8_667
C5 N1 C5 137.8(4) 7_557 8_667
C5 N1 C5 82.55(13) 5_657 8_667
C5 N1 C4 119.1(3) 6_567 4_565
C5 N1 C4 42.1(4) 7_557 4_565
C5 N1 C4 41.5(4) 5_657 4_565
C5 N1 C4 118.7(3) 8_667 4_565
C5 N1 C4 118.7(3) 6_567 .
C5 N1 C4 119.1(3) 7_557 .
C5 N1 C4 42.1(4) 5_657 .
C5 N1 C4 41.5(4) 8_667 .
C4 N1 C4 82.42(13) 4_565 .
C5 N1 C4 41.5(4) 6_567 3_655
C5 N1 C4 118.7(3) 7_557 3_655
C5 N1 C4 119.1(3) 5_657 3_655
C5 N1 C4 42.1(4) 8_667 3_655
C4 N1 C4 137.4(4) 4_565 3_655
C4 N1 C4 82.42(14) . 3_655
C5 N1 C4 42.1(4) 6_567 2_665
C5 N1 C4 41.5(4) 7_557 2_665
C5 N1 C4 118.7(3) 5_657 2_665
C5 N1 C4 119.1(3) 8_667 2_665
C4 N1 C4 82.42(13) 4_565 2_665
C4 N1 C4 137.4(4) . 2_665
C4 N1 C4 82.41(13) 3_655 2_665
C5 N1 Zn1 111.11(19) 6_567 .
C5 N1 Zn1 111.11(19) 7_557 .
C5 N1 Zn1 111.11(19) 5_657 .
C5 N1 Zn1 111.11(19) 8_667 .
C4 N1 Zn1 111.3(2) 4_565 .
C4 N1 Zn1 111.3(2) . .
C4 N1 Zn1 111.3(2) 3_655 .
C4 N1 Zn1 111.3(2) 2_665 .
O1 C1 O1 125.51(15) 7_556 .
O1 C1 C2 117.25(7) 7_556 .
O1 C1 C2 117.25(7) . .
C3 C2 C3 119.16(16) . 7_556
C3 C2 C1 120.42(8) . .
C3 C2 C1 120.42(8) 7_556 .
C2 C3 C3 120.42(8) . 15_665
C2 C3 H3 119.8 . .
C3 C3 H3 119.8 15_665 .
N1 C4 C5 104.7(9) . .
N1 C4 H4A 110.8 . .
C5 C4 H4A 110.8 . .
N1 C4 H4B 110.8 . .
C5 C4 H4B 110.8 . .
H4A C4 H4B 108.9 . .
N1 C5 C4 104.6(8) 5_657 .
N1 C5 H5A 110.8 5_657 .
C4 C5 H5A 110.8 . .
N1 C5 H5B 110.8 5_657 .
C4 C5 H5B 110.8 . .
H5A C5 H5B 108.9 . .

loop_
_geom_bond_atom_site_label_1
_geom_bond_atom_site_label_2
_geom_bond_distance
_geom_bond_site_symmetry_2
Zn1 O1 2.0356(9) .
Zn1 O1 2.0356(9) 2_665
Zn1 O1 2.0356(9) 4_565
Zn1 O1 2.0356(9) 3_655
Zn1 N1 2.0655(19) .
Zn1 Zn1 2.8682(5) 5_656
O1 C1 1.2598(11) .
N1 C5 1.449(5) 6_567
N1 C5 1.449(5) 7_557
N1 C5 1.449(5) 5_657
N1 C5 1.449(5) 8_667
N1 C4 1.453(5) 4_565
N1 C4 1.453(5) .
N1 C4 1.453(5) 3_655
N1 C4 1.453(5) 2_665
C1 O1 1.2598(11) 7_556
C1 C2 1.506(2) .
C2 C3 1.3833(16) .
C2 C3 1.3833(16) 7_556
C3 C3 1.392(3) 15_665
C3 H3 0.9500 .
C4 C5 1.658(15) .
C4 H4A 0.9900 .
C4 H4B 0.9900 .
C5 N1 1.449(5) 5_657
C5 H5A 0.9900 .
C5 H5B 0.9900 .

loop_
_geom_torsion_atom_site_label_1
_geom_torsion_atom_site_label_2
_geom_torsion_atom_site_label_3
_geom_torsion_atom_site_label_4
_geom_torsion
_geom_torsion_site_symmetry_1
_geom_torsion_site_symmetry_4
Zn1 O1 C1 O1 -9.20(4) . 7_556
Zn1 O1 C1 C2 170.79(4) . .
O1 C1 C2 C3 2.92(10) 7_556 .
O1 C1 C2 C3 -177.07(10) . .
O1 C1 C2 C3 -177.08(10) 7_556 7_556
O1 C1 C2 C3 2.93(10) . 7_556
C3 C2 C3 C3 -0.002(1) 7_556 15_665
C1 C2 C3 C3 179.999(0) . 15_665
C5 N1 C4 C5 26.7(11) 6_567 .
C5 N1 C4 C5 -71.1(11) 7_557 .
C5 N1 C4 C5 -104.0(11) 5_657 .
C5 N1 C4 C5 59.4(12) 8_667 .
C4 N1 C4 C5 -92.4(11) 4_565 .
C4 N1 C4 C5 47.7(11) 3_655 .
C4 N1 C4 C5 -22.4(11) 2_665 .
Zn1 N1 C4 C5 157.6(11) . .
N1 C4 C5 N1 41(2) . 5_657
